data_2243312
loop_
_publ_author_name
'El Hamdani, Hicham'
'El Amane, Mohamed'
'Saadi, Mohamed'
'El Ammari, Lahcen'

_publ_section_title
;
 Crystal structure and Hirshfeld surface analysis of
 (C~7~H~9~N~4~O~2~)[ZnCl~3~(H~2~O)]
;
_journal_coeditor_code HB7891
_journal_issue 4
_journal_name_full 'Acta Crystallographica Section E'
_journal_page_first 506
_journal_page_last 509
_journal_paper_doi 10.1107/S2056989020002753
_journal_volume 76
_journal_year 2020
_chemical_formula_iupac '(C7 H9 N4 O2) [Zn Cl3 (H2 O)]'
_chemical_formula_moiety 'C7 H9 N4 O2 +, H2 O Cl3 Zn -'
_chemical_formula_sum 'C7 H11 Cl3 N4 O3 Zn'
_chemical_formula_weight 370.92
_chemical_name_systematic
;
1,3-Dimethyl-2,6-dioxo-2,3,6,7-tetrahydro-1<i>H</i>-purin-9-ium
aquatrichloridozincate(II)
;
_space_group_crystal_system monoclinic
_space_group_IT_number 14
_space_group_name_Hall '-P 2ybc'
_space_group_name_H-M_alt 'P 1 21/c 1'
_atom_sites_solution_hydrogens mixed
_atom_sites_solution_primary dual
_audit_creation_method SHELXL-2018/3
_cell_angle_alpha 90
_cell_angle_beta 92.290(6)
_cell_angle_gamma 90
_cell_formula_units_Z 4
_cell_length_a 8.0932(14)
_cell_length_b 13.744(3)
_cell_length_c 12.429(2)
_cell_measurement_reflns_used 3046
_cell_measurement_temperature 296(2)
_cell_measurement_theta_max 27.097
_cell_measurement_theta_min 2.210
_cell_volume 1381.4(4)
_computing_cell_refinement
;
SAINT (Bruker, 2016)
;
_computing_data_collection
;
APEX3 (Bruker, 2016)
;
_computing_data_reduction
;
SAINT (Bruker, 2016)
;
_computing_molecular_graphics
;
Mercury  (Macrae <i>et al.</i>,  2020)
;
_computing_publication_material
;
publCIF (Westrip, 2010)
;
_computing_structure_refinement
;
<i>SHELXL2018/3</i> (Sheldrick 2015b)
;
_computing_structure_solution
;
<i>SHELXT2014/5</i> (Sheldrick, 2015a)
;
_diffrn_ambient_temperature 296(2)
_diffrn_detector 'PHOTON100 CMOS area-detector'
_diffrn_detector_area_resol_mean 10.4167
_diffrn_measured_fraction_theta_full 1.000
_diffrn_measured_fraction_theta_max 1.000
_diffrn_measurement_device_type 'Bruker D8 VENTURE Super DUO'
_diffrn_measurement_method '\f and \w scans'
_diffrn_radiation_monochromator 'HELIOS mirror optics'
_diffrn_radiation_type MoK\a
_diffrn_radiation_wavelength 0.71073
_diffrn_reflns_av_R_equivalents 0.0352
_diffrn_reflns_av_unetI/netI 0.0186
_diffrn_reflns_limit_h_max 10
_diffrn_reflns_limit_h_min -10
_diffrn_reflns_limit_k_max 17
_diffrn_reflns_limit_k_min -17
_diffrn_reflns_limit_l_max 15
_diffrn_reflns_limit_l_min -15
_diffrn_reflns_number 29522
_diffrn_reflns_theta_full 25.242
_diffrn_reflns_theta_max 27.097
_diffrn_reflns_theta_min 2.210
_diffrn_source 'INCOATEC I\mS micro-focus source'
_exptl_absorpt_coefficient_mu 2.362
_exptl_absorpt_correction_T_max 0.7462
_exptl_absorpt_correction_T_min 0.5874
_exptl_absorpt_correction_type multi-scan
_exptl_absorpt_process_details
;
(SADABS; Krause <i>et al.</i>,  2015)
;
_exptl_crystal_colour colorless
_exptl_crystal_density_diffrn 1.783
_exptl_crystal_description plate
_exptl_crystal_F_000 744
_exptl_crystal_size_max 0.32
_exptl_crystal_size_mid 0.25
_exptl_crystal_size_min 0.11
_refine_diff_density_max 0.420
_refine_diff_density_min -0.264
_refine_ls_extinction_coef 0.0116(9)
_refine_ls_extinction_expression Fc^*^=kFc[1+0.001xFc^2^\l^3^/sin(2\q)]^-1/4^
_refine_ls_extinction_method
;
<i>SHELXL2018/3</i> (Sheldrick 2015b)
;
_refine_ls_goodness_of_fit_ref 1.040
_refine_ls_hydrogen_treatment constr
_refine_ls_matrix_type full
_refine_ls_number_parameters 166
_refine_ls_number_reflns 3046
_refine_ls_number_restraints 0
_refine_ls_restrained_S_all 1.040
_refine_ls_R_factor_all 0.0287
_refine_ls_R_factor_gt 0.0253
_refine_ls_shift/su_max 0.001
_refine_ls_shift/su_mean 0.000
_refine_ls_structure_factor_coef Fsqd
_refine_ls_weighting_details 'w=1/[\s^2^(Fo^2^)+(0.0361P)^2^+0.7104P] where P=(Fo^2^+2Fc^2^)/3'
_refine_ls_weighting_scheme calc
_refine_ls_wR_factor_gt 0.0672
_refine_ls_wR_factor_ref 0.0698
_reflns_number_gt 2753
_reflns_number_total 3046
_reflns_threshold_expression 'I > 2\s(I)'
_cod_data_source_file hb7891sup1.cif
_cod_data_source_block I
_cod_original_sg_symbol_H-M 'P 21/c'
_cod_database_code 2243312
_shelx_space_group_comment
;
The symmetry employed for this shelxl refinement is uniquely defined
by the following loop, which should always be used as a source of
symmetry information in preference to the above space-group names.
They are only intended as comments.
;

loop_
_space_group_symop_operation_xyz
'x, y, z'
'-x, y+1/2, -z+1/2'
'-x, -y, -z'
'x, -y-1/2, z-1/2'

loop_
_atom_site_type_symbol
_atom_site_label
_atom_site_fract_x
_atom_site_fract_y
_atom_site_fract_z
_atom_site_U_iso_or_equiv
_atom_site_adp_type
_atom_site_calc_flag
_atom_site_occupancy
_atom_site_disorder_assembly
_atom_site_disorder_group
C C1 0.3890(2) 0.73981(12) 0.43314(14) 0.0328(4) Uani d 1 . .
C C2 0.23025(19) 0.88256(11) 0.49620(13) 0.0270(3) Uani d 1 . .
C C3 0.09587(19) 0.84313(11) 0.43243(13) 0.0275(3) Uani d 1 . .
C C4 -0.1427(2) 0.81114(13) 0.35170(15) 0.0347(4) Uani d 1 . .
H H4 -0.252141 0.816209 0.326593 0.042 Uiso calc 1 . .
C C5 0.10920(19) 0.75700(12) 0.37968(13) 0.0279(3) Uani d 1 . .
C C6 0.2625(3) 0.61496(16) 0.3140(2) 0.0534(6) Uani d 1 . .
H H6A 0.175032 0.571204 0.331328 0.080 Uiso calc 1 . .
H H6B 0.367334 0.584272 0.329585 0.080 Uiso calc 1 . .
H H6C 0.253138 0.631212 0.238896 0.080 Uiso calc 1 . .
C C7 0.5201(2) 0.85870(15) 0.55359(17) 0.0427(4) Uani d 1 . .
H H7A 0.593033 0.889908 0.505244 0.064 Uiso calc 1 . .
H H7B 0.575456 0.804184 0.587203 0.064 Uiso calc 1 . .
H H7C 0.489054 0.904175 0.607817 0.064 Uiso calc 1 . .
N N1 -0.06417(17) 0.87524(10) 0.41341(12) 0.0314(3) Uani d 1 . .
H H1 -0.105499 0.928117 0.437743 0.038 Uiso calc 1 . .
N N2 -0.04038(17) 0.73720(10) 0.33052(12) 0.0317(3) Uani d 1 . .
H H2 -0.064969 0.686459 0.292687 0.038 Uiso calc 1 . .
N N3 0.25046(17) 0.70379(10) 0.37848(12) 0.0316(3) Uani d 1 . .
N N4 0.37091(16) 0.82468(10) 0.49296(12) 0.0307(3) Uani d 1 . .
O O1 0.52249(16) 0.69911(11) 0.42937(12) 0.0463(3) Uani d 1 . .
O O2 0.22824(15) 0.95718(8) 0.54976(10) 0.0348(3) Uani d 1 . .
O O3 0.7194(2) 0.54071(11) 0.46116(13) 0.0567(4) Uani d 1 . .
H H3A 0.791444 0.560052 0.496924 0.085 Uiso d 1 . .
H H3B 0.653875 0.586278 0.454444 0.085 Uiso d 1 . .
Cl Cl1 0.53785(8) 0.37606(5) 0.28558(6) 0.06943(19) Uani d 1 . .
Cl Cl2 0.84322(7) 0.55879(3) 0.20036(4) 0.04325(13) Uani d 1 . .
Cl Cl3 0.98173(7) 0.36721(4) 0.39782(4) 0.05047(15) Uani d 1 . .
Zn Zn1 0.76669(3) 0.45595(2) 0.33282(2) 0.03798(10) Uani d 1 . .

loop_
_atom_site_aniso_label
_atom_site_aniso_U_11
_atom_site_aniso_U_22
_atom_site_aniso_U_33
_atom_site_aniso_U_12
_atom_site_aniso_U_13
_atom_site_aniso_U_23
C1 0.0309(8) 0.0313(8) 0.0364(9) 0.0047(7) 0.0020(7) 0.0003(7)
C2 0.0268(7) 0.0248(7) 0.0293(7) 0.0002(6) 0.0002(6) 0.0013(6)
C3 0.0244(7) 0.0245(7) 0.0333(8) 0.0023(6) -0.0005(6) -0.0009(6)
C4 0.0276(8) 0.0346(9) 0.0414(9) -0.0006(7) -0.0030(7) -0.0028(7)
C5 0.0289(8) 0.0250(7) 0.0299(8) -0.0004(6) 0.0014(6) 0.0003(6)
C6 0.0538(13) 0.0432(11) 0.0627(13) 0.0120(9) -0.0033(10) -0.0252(10)
C7 0.0269(8) 0.0451(10) 0.0551(12) 0.0004(7) -0.0089(8) -0.0086(9)
N1 0.0257(7) 0.0273(7) 0.0411(8) 0.0027(5) -0.0018(6) -0.0044(6)
N2 0.0307(7) 0.0281(7) 0.0359(7) -0.0026(5) -0.0021(6) -0.0055(6)
N3 0.0316(7) 0.0269(7) 0.0364(7) 0.0046(5) 0.0013(6) -0.0055(6)
N4 0.0246(6) 0.0305(7) 0.0366(7) 0.0018(5) -0.0027(5) -0.0025(6)
O1 0.0334(7) 0.0440(8) 0.0612(9) 0.0146(6) -0.0020(6) -0.0063(6)
O2 0.0335(6) 0.0302(6) 0.0401(7) 0.0031(5) -0.0052(5) -0.0086(5)
O3 0.0556(9) 0.0577(9) 0.0556(9) 0.0250(7) -0.0129(7) -0.0217(7)
Cl1 0.0508(3) 0.0742(4) 0.0829(4) -0.0221(3) -0.0032(3) -0.0209(3)
Cl2 0.0543(3) 0.0337(2) 0.0405(2) -0.00102(19) -0.0130(2) -0.00533(17)
Cl3 0.0538(3) 0.0503(3) 0.0467(3) 0.0195(2) -0.0059(2) 0.0006(2)
Zn1 0.03676(14) 0.03346(14) 0.04306(15) 0.00315(8) -0.00657(9) -0.00676(8)

loop_
_atom_type_symbol
_atom_type_description
_atom_type_scat_dispersion_real
_atom_type_scat_dispersion_imag
_atom_type_scat_source
C C 0.0033 0.0016 'International Tables Vol C Tables 4.2.6.8 and 6.1.1.4'
H H 0.0000 0.0000 'International Tables Vol C Tables 4.2.6.8 and 6.1.1.4'
N N 0.0061 0.0033 'International Tables Vol C Tables 4.2.6.8 and 6.1.1.4'
O O 0.0106 0.0060 'International Tables Vol C Tables 4.2.6.8 and 6.1.1.4'
Cl Cl 0.1484 0.1585 'International Tables Vol C Tables 4.2.6.8 and 6.1.1.4'
Zn Zn 0.2839 1.4301 'International Tables Vol C Tables 4.2.6.8 and 6.1.1.4'

loop_
_geom_angle_atom_site_label_1
_geom_angle_atom_site_label_2
_geom_angle_atom_site_label_3
_geom_angle_site_symmetry_1
_geom_angle_site_symmetry_3
_geom_angle
_geom_angle_publ_flag
O1 C1 N3 . . 121.36(16) ?
O1 C1 N4 . . 121.10(16) ?
N3 C1 N4 . . 117.55(14) ?
O2 C2 N4 . . 121.61(15) ?
O2 C2 C3 . . 126.47(15) ?
N4 C2 C3 . . 111.92(14) ?
C5 C3 N1 . . 106.73(14) ?
C5 C3 C2 . . 121.68(15) ?
N1 C3 C2 . . 131.54(15) ?
N1 C4 N2 . . 109.50(15) ?
N1 C4 H4 . . 125.2 ?
N2 C4 H4 . . 125.2 ?
N3 C5 C3 . . 123.88(15) ?
N3 C5 N2 . . 128.42(15) ?
C3 C5 N2 . . 107.71(14) ?
N3 C6 H6A . . 109.5 ?
N3 C6 H6B . . 109.5 ?
H6A C6 H6B . . 109.5 ?
N3 C6 H6C . . 109.5 ?
H6A C6 H6C . . 109.5 ?
H6B C6 H6C . . 109.5 ?
N4 C7 H7A . . 109.5 ?
N4 C7 H7B . . 109.5 ?
H7A C7 H7B . . 109.5 ?
N4 C7 H7C . . 109.5 ?
H7A C7 H7C . . 109.5 ?
H7B C7 H7C . . 109.5 ?
C4 N1 C3 . . 108.30(14) ?
C4 N1 H1 . . 125.8 ?
C3 N1 H1 . . 125.8 ?
C4 N2 C5 . . 107.74(14) ?
C4 N2 H2 . . 126.1 ?
C5 N2 H2 . . 126.1 ?
C5 N3 C1 . . 117.99(14) ?
C5 N3 C6 . . 121.95(15) ?
C1 N3 C6 . . 119.84(15) ?
C2 N4 C1 . . 126.70(14) ?
C2 N4 C7 . . 117.30(14) ?
C1 N4 C7 . . 115.90(14) ?
Zn1 O3 H3A . . 119.6 ?
Zn1 O3 H3B . . 120.0 ?
H3A O3 H3B . . 105.5 ?
O3 Zn1 Cl3 . . 101.36(5) ?
O3 Zn1 Cl2 . . 106.16(6) ?
O3 Zn1 Cl1 . . 108.19(5) ?
Cl1 Zn1 Cl2 . . 111.45(3) ?
Cl3 Zn1 Cl2 . . 111.58(2) ?
Cl1 Zn1 Cl3 . . 116.99(3) ?

loop_
_geom_bond_atom_site_label_1
_geom_bond_atom_site_label_2
_geom_bond_site_symmetry_2
_geom_bond_distance
_geom_bond_publ_flag
C1 O1 . 1.219(2) ?
C1 N3 . 1.379(2) ?
C1 N4 . 1.394(2) ?
C2 O2 . 1.223(2) ?
C2 N4 . 1.391(2) ?
C2 C3 . 1.427(2) ?
C3 C5 . 1.360(2) ?
C3 N1 . 1.380(2) ?
C4 N1 . 1.315(2) ?
C4 N2 . 1.343(2) ?
C4 H4 . 0.9300 ?
C5 N3 . 1.358(2) ?
C5 N2 . 1.362(2) ?
C6 N3 . 1.466(2) ?
C6 H6A . 0.9600 ?
C6 H6B . 0.9600 ?
C6 H6C . 0.9600 ?
C7 N4 . 1.474(2) ?
C7 H7A . 0.9600 ?
C7 H7B . 0.9600 ?
C7 H7C . 0.9600 ?
N1 H1 . 0.8600 ?
N2 H2 . 0.8600 ?
O3 H3A . 0.7665 ?
O3 H3B . 0.8227 ?
Zn1 O3 . 2.0240(15) ?
Zn1 Cl1 . 2.2121(7) ?
Zn1 Cl2 . 2.2745(6) ?
Zn1 Cl3 . 2.2487(6) ?

loop_
_geom_hbond_atom_site_label_D
_geom_hbond_atom_site_label_H
_geom_hbond_atom_site_label_A
_geom_hbond_site_symmetry_A
_geom_hbond_distance_DH
_geom_hbond_distance_HA
_geom_hbond_distance_DA
_geom_hbond_angle_DHA
_geom_hbond_publ_flag
N1 H1 O2 3_576 0.86 1.87 2.7067(18) 163 yes
N2 H2 Cl2 1_455 0.86 2.21 3.0652(15) 174 yes
C6 H6C O2 4_575 0.96 2.65 3.431(3) 139 yes
O3 H3A Cl3 3_766 0.77 2.43 3.1915(17) 176 yes
O3 H3B O1 . 0.82 1.90 2.718(2) 173 yes

loop_
_geom_torsion_atom_site_label_1
_geom_torsion_atom_site_label_2
_geom_torsion_atom_site_label_3
_geom_torsion_atom_site_label_4
_geom_torsion_site_symmetry_1
_geom_torsion_site_symmetry_2
_geom_torsion_site_symmetry_3
_geom_torsion_site_symmetry_4
_geom_torsion
_geom_torsion_publ_flag
O2 C2 C3 C5 . . . . -176.95(16) ?
N4 C2 C3 C5 . . . . 2.2(2) ?
O2 C2 C3 N1 . . . . 0.2(3) ?
N4 C2 C3 N1 . . . . 179.38(17) ?
N1 C3 C5 N3 . . . . 179.06(15) ?
C2 C3 C5 N3 . . . . -3.2(3) ?
N1 C3 C5 N2 . . . . -0.48(18) ?
C2 C3 C5 N2 . . . . 177.31(15) ?
N2 C4 N1 C3 . . . . 0.8(2) ?
C5 C3 N1 C4 . . . . -0.18(19) ?
C2 C3 N1 C4 . . . . -177.67(18) ?
N1 C4 N2 C5 . . . . -1.1(2) ?
N3 C5 N2 C4 . . . . -178.56(16) ?
C3 C5 N2 C4 . . . . 0.95(19) ?
C3 C5 N3 C1 . . . . -0.7(2) ?
N2 C5 N3 C1 . . . . 178.75(17) ?
C3 C5 N3 C6 . . . . -175.40(18) ?
N2 C5 N3 C6 . . . . 4.0(3) ?
O1 C1 N3 C5 . . . . -175.01(17) ?
N4 C1 N3 C5 . . . . 5.0(2) ?
O1 C1 N3 C6 . . . . -0.2(3) ?
N4 C1 N3 C6 . . . . 179.78(18) ?
O2 C2 N4 C1 . . . . -178.35(16) ?
C3 C2 N4 C1 . . . . 2.4(2) ?
O2 C2 N4 C7 . . . . -2.2(2) ?
C3 C2 N4 C7 . . . . 178.56(15) ?
O1 C1 N4 C2 . . . . 173.82(17) ?
N3 C1 N4 C2 . . . . -6.1(3) ?
O1 C1 N4 C7 . . . . -2.3(3) ?
N3 C1 N4 C7 . . . . 177.68(16) ?

_cod_database_fobs_code 2243312
